data_9014733
loop_
_publ_author_name
'Hassel, O.'
'Mark, H.'

_publ_section_title
;
 Ueber die Struktur der isomorphen Verbindungen (N H4)3 Zr F7 und
 (N H4)3 Hf F7.
 _cod_database_code 1010515
;
_journal_name_full 'Zeitschrift fur Physik'
_journal_page_first 89
_journal_page_last 101
_journal_paper_doi 10.1140/epja/i2006-08-013-x
_journal_volume 27
_journal_year 1924
_chemical_formula_sum 'F7 N3 Zr'
_space_group_IT_number 224
_symmetry_space_group_name_Hall 'P 4n 2 3 -1n'
_symmetry_space_group_name_H-M 'P n -3 m :1'
_cell_angle_alpha 90
_cell_angle_beta 90
_cell_angle_gamma 90
_cell_length_a 9.35
_cell_length_b 9.35
_cell_length_c 9.35
_cell_formula_units_Z 4
_cell_volume 817.400
_database_code_amcsd 0017426
_exptl_crystal_density_diffrn 2.163
_cod_duplicate_entry 1010515
_cod_original_cell_volume 817.401
_cod_original_sg_symbol_H-M 'P n 3 m'
_cod_original_formula_sum 'Zr F7 N3'
_cod_database_code 9014733
_amcsd_formula_title 'F7 H12 N3 Zr'

loop_
_space_group_symop_operation_xyz
x,y,z
1/2+z,1/2-x,1/2+y
-y,z,-x
1/2+x,1/2-y,1/2+z
-z,x,-y
1/2+y,1/2-z,1/2+x
-x,y,-z
x,-z,-y
1/2-z,1/2+y,1/2+x
y,-x,-z
1/2-x,1/2+z,1/2+y
z,-y,-x
1/2-y,1/2+x,1/2+z
x,z,y
1/2-z,1/2-y,1/2-x
y,x,z
1/2-x,1/2-z,1/2-y
z,y,x
1/2-y,1/2-x,1/2-z
1/2+z,1/2+x,1/2-y
-y,-z,x
1/2+x,1/2+y,1/2-z
-z,-x,y
1/2+y,1/2+z,1/2-x
-x,-y,z
1/2-z,1/2+x,1/2+y
y,-z,-x
1/2-x,1/2+y,1/2+z
z,-x,-y
1/2-y,1/2+z,1/2+x
x,-y,-z
-x,z,-y
1/2+z,1/2-y,1/2+x
-y,x,-z
1/2+x,1/2-z,1/2+y
-z,y,-x
1/2+y,1/2-x,1/2+z
-x,-z,y
1/2+z,1/2+y,1/2-x
-y,-x,z
1/2+x,1/2+z,1/2-y
-z,-y,x
1/2+y,1/2+x,1/2-z
1/2-z,1/2-x,1/2-y
y,z,x
1/2-x,1/2-y,1/2-z
z,x,y
1/2-y,1/2-z,1/2-x

loop_
_atom_site_label
_atom_site_fract_x
_atom_site_fract_y
_atom_site_fract_z
Zr1 0.25000 0.25000 0.25000
F1 0.75000 0.75000 0.75000
F2 0.45000 0.45000 0.26000
N1 0.18000 0.00000 0.00000

loop_
_cod_related_entry_id
_cod_related_entry_database
_cod_related_entry_code
1 AMCSD 0017426
